data_7206936
loop_
_publ_author_name
'Spingler, Bernhard'
'Schnidrig, Stephan'
'Todorova, Tonya'
'Wild, Ferdinand'

_publ_section_title
;
 Some thoughts about the single crystal growth of small molecules
;
_journal_issue 3
_journal_name_full CrystEngComm
_journal_page_first 751
_journal_paper_doi 10.1039/c1ce05624g
_journal_volume 14
_journal_year 2012
_chemical_formula_sum 'C24 H22 N4 O4'
_chemical_formula_weight 430.46
_chemical_name_systematic
;
?
;
_space_group_IT_number 14
_symmetry_cell_setting monoclinic
_symmetry_space_group_name_Hall '-P 2ybc'
_symmetry_space_group_name_H-M 'P 1 21/c 1'
_atom_sites_solution_hydrogens geom
_atom_sites_solution_primary direct
_atom_sites_solution_secondary difmap
_audit_creation_method SHELXL-97
_cell_angle_alpha 90.00
_cell_angle_beta 98.085(2)
_cell_angle_gamma 90.00
_cell_formula_units_Z 2
_cell_length_a 9.3329(2)
_cell_length_b 12.7049(3)
_cell_length_c 9.1195(2)
_cell_measurement_reflns_used 7141
_cell_measurement_temperature 183(2)
_cell_measurement_theta_max 32.6893
_cell_measurement_theta_min 2.7202
_cell_volume 1070.58(4)
_computing_cell_refinement 'CrysAlis^Pro^ (Oxford, 2007)'
_computing_data_collection 'CrysAlis^Pro^ (Oxford, 2007)'
_computing_data_reduction 'CrysAlis^Pro^ (Oxford, 2007)'
_computing_molecular_graphics 'ORTEP-3 (Farrugia, 1997)'
_computing_publication_material 'SHELXL-97 (Sheldrick, 2008)'
_computing_structure_refinement 'SHELXL-97 (Sheldrick, 2008)'
_computing_structure_solution 'SIR-97 (Altomare, 1999)'
_diffrn_ambient_temperature 183(2)
_diffrn_detector_area_resol_mean 10.4498
_diffrn_measured_fraction_theta_full 0.999
_diffrn_measured_fraction_theta_max 0.925
_diffrn_measurement_device_type 'Oxford Xcalibur Ruby CCD'
_diffrn_measurement_method '\o oscillation scan'
_diffrn_radiation_monochromator graphite
_diffrn_radiation_source 'Enhance (Mo) X-ray Source'
_diffrn_radiation_type MoK\a
_diffrn_radiation_wavelength 0.7107
_diffrn_reflns_av_R_equivalents 0.0209
_diffrn_reflns_av_sigmaI/netI 0.0197
_diffrn_reflns_limit_h_max 14
_diffrn_reflns_limit_h_min -14
_diffrn_reflns_limit_k_max 18
_diffrn_reflns_limit_k_min -19
_diffrn_reflns_limit_l_max 13
_diffrn_reflns_limit_l_min -13
_diffrn_reflns_number 14471
_diffrn_reflns_theta_full 30.44
_diffrn_reflns_theta_max 32.76
_diffrn_reflns_theta_min 2.73
_exptl_absorpt_coefficient_mu 0.093
_exptl_absorpt_correction_T_max 0.9898
_exptl_absorpt_correction_T_min 0.7360
_exptl_absorpt_correction_type multi-scan
_exptl_absorpt_process_details
;
CrysAlisPro, Agilent Technologies,
Version 1.171.35.15 (release 03-08-2011 CrysAlis171 .NET)
(compiled Aug 3 2011,13:03:54)
Empirical absorption correction using spherical harmonics,
implemented in SCALE3 ABSPACK scaling algorithm.
;
_exptl_crystal_colour colourless
_exptl_crystal_density_diffrn 1.335
_exptl_crystal_density_method 'not measured'
_exptl_crystal_description plate
_exptl_crystal_F_000 452
_exptl_crystal_size_max 0.50
_exptl_crystal_size_mid 0.27
_exptl_crystal_size_min 0.11
_refine_diff_density_max 0.405
_refine_diff_density_min -0.223
_refine_diff_density_rms 0.047
_refine_ls_extinction_method none
_refine_ls_goodness_of_fit_ref 1.032
_refine_ls_hydrogen_treatment constr
_refine_ls_matrix_type full
_refine_ls_number_parameters 146
_refine_ls_number_reflns 3660
_refine_ls_number_restraints 0
_refine_ls_restrained_S_all 1.032
_refine_ls_R_factor_all 0.0558
_refine_ls_R_factor_gt 0.0464
_refine_ls_shift/su_max 0.001
_refine_ls_shift/su_mean 0.000
_refine_ls_structure_factor_coef Fsqd
_refine_ls_weighting_details 'calc w=1/[\s^2^(Fo^2^)+(0.0636P)^2^+0.2695P] where P=(Fo^2^+2Fc^2^)/3'
_refine_ls_weighting_scheme calc
_refine_ls_wR_factor_gt 0.1216
_refine_ls_wR_factor_ref 0.1294
_reflns_number_gt 3116
_reflns_number_total 3660
_reflns_threshold_expression >2sigma(I)
_cod_data_source_file c1ce05624g.txt
_cod_data_source_block bs071011
_cod_original_cell_volume 1070.59(4)
_cod_original_sg_symbol_H-M P21/c
_cod_database_code 7206936

loop_
_symmetry_equiv_pos_as_xyz
'x, y, z'
'-x, y+1/2, -z+1/2'
'-x, -y, -z'
'x, -y-1/2, z-1/2'

loop_
_atom_site_label
_atom_site_type_symbol
_atom_site_fract_x
_atom_site_fract_y
_atom_site_fract_z
_atom_site_U_iso_or_equiv
_atom_site_adp_type
_atom_site_occupancy
_atom_site_symmetry_multiplicity
_atom_site_calc_flag
_atom_site_refinement_flags
C2 C 0.99316(10) 0.05717(7) 0.99545(10) 0.02022(18) Uani 1 1 d .
C3 C 0.87413(10) 0.12662(7) 0.96459(10) 0.02056(18) Uani 1 1 d .
C4 C 0.93251(10) 0.23153(7) 0.97222(11) 0.02191(19) Uani 1 1 d .
C5 C 1.08023(11) 0.22206(7) 1.00530(12) 0.0264(2) Uani 1 1 d .
H5A H 1.1474 0.2786 1.0164 0.032 Uiso 1 1 calc R
C6 C 0.86144(11) 0.33569(7) 0.95676(11) 0.02233(19) Uani 1 1 d .
C7 C 0.76356(12) 0.36880(8) 1.04920(12) 0.0288(2) Uani 1 1 d .
H7A H 0.7342 0.3222 1.1209 0.035 Uiso 1 1 calc R
C8 C 0.70941(13) 0.47041(9) 1.03554(14) 0.0331(2) Uani 1 1 d .
H8A H 0.6428 0.4914 1.0997 0.040 Uiso 1 1 calc R
C10 C 0.83949(15) 0.50847(9) 0.84998(13) 0.0360(3) Uani 1 1 d .
H10A H 0.8670 0.5569 0.7796 0.043 Uiso 1 1 calc R
C11 C 0.90010(13) 0.40842(8) 0.85516(12) 0.0297(2) Uani 1 1 d .
H11A H 0.9671 0.3899 0.7901 0.036 Uiso 1 1 calc R
C12 C 0.72112(10) 0.09986(8) 0.92322(11) 0.02343(19) Uani 1 1 d .
C15 C 0.48603(12) 0.16686(9) 0.83969(15) 0.0356(3) Uani 1 1 d .
H15A H 0.4437 0.1294 0.9186 0.043 Uiso 1 1 calc R
H15B H 0.4705 0.1237 0.7485 0.043 Uiso 1 1 calc R
C16 C 0.41703(15) 0.27249(11) 0.8120(2) 0.0500(4) Uani 1 1 d .
H16A H 0.4291 0.3131 0.9043 0.075 Uiso 1 1 calc R
H16B H 0.3137 0.2636 0.7765 0.075 Uiso 1 1 calc R
H16C H 0.4631 0.3100 0.7372 0.075 Uiso 1 1 calc R
N1 N 1.11417(9) 0.11770(6) 1.01945(10) 0.02520(19) Uani 1 1 d .
H1A H 1.2027 0.0929 1.0412 0.030 Uiso 1 1 calc R
N9 N 0.74520(12) 0.54089(7) 0.93747(12) 0.0353(2) Uani 1 1 d .
O13 O 0.66724(9) 0.01199(6) 0.91840(12) 0.0378(2) Uani 1 1 d .
O14 O 0.64014(8) 0.18467(6) 0.88512(9) 0.02837(18) Uani 1 1 d .

loop_
_atom_site_aniso_label
_atom_site_aniso_U_11
_atom_site_aniso_U_22
_atom_site_aniso_U_33
_atom_site_aniso_U_23
_atom_site_aniso_U_13
_atom_site_aniso_U_12
C2 0.0205(4) 0.0154(4) 0.0249(4) -0.0007(3) 0.0034(3) 0.0009(3)
C3 0.0216(4) 0.0163(4) 0.0238(4) 0.0000(3) 0.0030(3) 0.0011(3)
C4 0.0242(4) 0.0154(4) 0.0260(4) 0.0001(3) 0.0029(3) 0.0014(3)
C5 0.0242(4) 0.0149(4) 0.0396(5) -0.0003(4) 0.0031(4) 0.0005(3)
C6 0.0250(4) 0.0158(4) 0.0252(4) 0.0000(3) 0.0001(3) 0.0016(3)
C7 0.0334(5) 0.0196(4) 0.0346(5) 0.0004(4) 0.0094(4) 0.0027(4)
C8 0.0356(6) 0.0227(5) 0.0418(6) -0.0038(4) 0.0081(5) 0.0070(4)
C10 0.0507(7) 0.0220(5) 0.0350(6) 0.0081(4) 0.0047(5) 0.0069(4)
C11 0.0384(6) 0.0229(5) 0.0286(5) 0.0037(4) 0.0071(4) 0.0048(4)
C12 0.0215(4) 0.0188(4) 0.0298(5) 0.0002(3) 0.0027(3) 0.0029(3)
C15 0.0210(5) 0.0291(5) 0.0544(7) -0.0011(5) -0.0024(4) 0.0032(4)
C16 0.0318(6) 0.0366(7) 0.0771(10) 0.0018(7) -0.0078(6) 0.0136(5)
N1 0.0202(4) 0.0154(4) 0.0394(5) -0.0005(3) 0.0023(3) 0.0011(3)
N9 0.0423(5) 0.0208(4) 0.0412(5) 0.0019(4) 0.0002(4) 0.0090(4)
O13 0.0226(4) 0.0198(4) 0.0692(6) 0.0027(4) 0.0001(4) -0.0005(3)
O14 0.0206(3) 0.0199(3) 0.0427(4) 0.0002(3) -0.0023(3) 0.0038(3)

loop_
_atom_type_symbol
_atom_type_description
_atom_type_scat_dispersion_real
_atom_type_scat_dispersion_imag
_atom_type_scat_source
C C 0.0033 0.0016 'International Tables Vol C Tables 4.2.6.8 and 6.1.1.4'
H H 0.0000 0.0000 'International Tables Vol C Tables 4.2.6.8 and 6.1.1.4'
N N 0.0061 0.0033 'International Tables Vol C Tables 4.2.6.8 and 6.1.1.4'
O O 0.0106 0.0060 'International Tables Vol C Tables 4.2.6.8 and 6.1.1.4'

loop_
_geom_angle_atom_site_label_1
_geom_angle_atom_site_label_2
_geom_angle_atom_site_label_3
_geom_angle
_geom_angle_site_symmetry_3
N1 C2 C3 106.89(8) .
N1 C2 C2 119.35(10) 3_757
C3 C2 C2 133.76(11) 3_757
C2 C3 C4 106.66(8) .
C2 C3 C12 128.01(8) .
C4 C3 C12 125.22(8) .
C5 C4 C3 106.92(8) .
C5 C4 C6 121.47(9) .
C3 C4 C6 131.56(9) .
N1 C5 C4 108.54(8) .
C11 C6 C7 117.14(9) .
C11 C6 C4 120.21(9) .
C7 C6 C4 122.45(9) .
C8 C7 C6 119.28(10) .
N9 C8 C7 124.08(11) .
N9 C10 C11 124.20(11) .
C10 C11 C6 119.19(10) .
O13 C12 O14 120.88(9) .
O13 C12 C3 127.03(9) .
O14 C12 C3 112.07(8) .
O14 C15 C16 107.04(10) .
C2 N1 C5 110.98(8) .
C10 N9 C8 116.11(10) .
C12 O14 C15 116.67(8) .

loop_
_geom_bond_atom_site_label_1
_geom_bond_atom_site_label_2
_geom_bond_distance
_geom_bond_site_symmetry_2
C2 N1 1.3584(12) .
C2 C3 1.4156(12) .
C2 C2 1.4596(18) 3_757
C3 C4 1.4379(13) .
C3 C12 1.4649(13) .
C4 C5 1.3745(14) .
C4 C6 1.4780(13) .
C5 N1 1.3651(12) .
C6 C11 1.3916(14) .
C6 C7 1.3924(14) .
C7 C8 1.3855(15) .
C8 N9 1.3406(16) .
C10 N9 1.3335(17) .
C10 C11 1.3894(15) .
C12 O13 1.2227(12) .
C12 O14 1.3338(11) .
C15 O14 1.4574(13) .
C15 C16 1.4946(17) .

loop_
_geom_hbond_atom_site_label_D
_geom_hbond_atom_site_label_H
_geom_hbond_atom_site_label_A
_geom_hbond_distance_DH
_geom_hbond_distance_HA
_geom_hbond_distance_DA
_geom_hbond_angle_DHA
_geom_hbond_site_symmetry_A
N1 H1A O13 0.88 1.81 2.6216(11) 153.2 3_757

loop_
_geom_torsion_atom_site_label_1
_geom_torsion_atom_site_label_2
_geom_torsion_atom_site_label_3
_geom_torsion_atom_site_label_4
_geom_torsion
_geom_torsion_site_symmetry_1
N1 C2 C3 C4 -0.12(10) .
C2 C2 C3 C4 -179.90(13) 3_757
N1 C2 C3 C12 176.29(9) .
C2 C2 C3 C12 -3.5(2) 3_757
C2 C3 C4 C5 0.43(11) .
C12 C3 C4 C5 -176.11(9) .
C2 C3 C4 C6 -177.01(10) .
C12 C3 C4 C6 6.46(17) .
C3 C4 C5 N1 -0.58(12) .
C6 C4 C5 N1 177.17(9) .
C5 C4 C6 C11 56.72(14) .
C3 C4 C6 C11 -126.15(12) .
C5 C4 C6 C7 -117.89(12) .
C3 C4 C6 C7 59.23(15) .
C11 C6 C7 C8 0.40(16) .
C4 C6 C7 C8 175.17(10) .
C6 C7 C8 N9 0.01(18) .
N9 C10 C11 C6 0.25(19) .
C7 C6 C11 C10 -0.51(16) .
C4 C6 C11 C10 -175.41(10) .
C2 C3 C12 O13 5.80(18) .
C4 C3 C12 O13 -178.41(10) .
C2 C3 C12 O14 -172.58(9) .
C4 C3 C12 O14 3.21(14) .
C3 C2 N1 C5 -0.24(11) .
C2 C2 N1 C5 179.58(11) 3_757
C4 C5 N1 C2 0.52(12) .
C11 C10 N9 C8 0.16(19) .
C7 C8 N9 C10 -0.29(18) .
O13 C12 O14 C15 0.61(15) .
C3 C12 O14 C15 179.10(9) .
C16 C15 O14 C12 176.46(11) .
